data_4080667
loop_
_publ_author_name
'Luo, Shao-Xiong'
'Wei, Lu'
'Zhang, Xin-Hai'
'Lim, Min Hwee'
'Lin, K. X. Vivian'
'Yeo, M. H. Valerie'
'Zhang, Wen-Hua'
'Liu, Zhi-Pan'
'Young, David J.'
'Hor, T. S. Andy'

_publ_section_title
;
 Enhanced Emission and Analyte Sensing by Cinchonine Iridium(III)
 Cyclometalated Complexes Bearing Bent Diphosphine Chelators
;
_journal_issue 10
_journal_name_full Organometallics
_journal_page_first 2908
_journal_paper_doi 10.1021/om400028n
_journal_volume 32
_journal_year 2013
_chemical_formula_moiety '4(C69 H52 Ir N2 O P2), 4(F6 P), 7(O)'
_chemical_formula_sum 'C276 H208 F24 Ir4 N8 O11 P12'
_chemical_formula_weight 5408.94
_space_group_IT_number 14
_symmetry_cell_setting monoclinic
_symmetry_space_group_name_Hall '-P 2ybc'
_symmetry_space_group_name_H-M 'P 1 21/c 1'
_atom_sites_solution_hydrogens geom
_atom_sites_solution_primary direct
_atom_sites_solution_secondary difmap
_audit_creation_method SHELXL-97
_cell_angle_alpha 90.00
_cell_angle_beta 94.986(5)
_cell_angle_gamma 90.00
_cell_formula_units_Z 2
_cell_length_a 32.192(8)
_cell_length_b 11.776(3)
_cell_length_c 34.595(9)
_cell_measurement_reflns_used 9993
_cell_measurement_temperature 296(2)
_cell_measurement_theta_max 26.75
_cell_measurement_theta_min 2.20
_cell_volume 13065(6)
_computing_cell_refinement 'ApexII (Bruker, 2011)'
_computing_data_collection 'ApexII (Bruker, 2011)'
_computing_data_reduction 'ApexII (Bruker, 2011)'
_computing_molecular_graphics 'SHELXL-97 (Sheldrick, 2008)'
_computing_publication_material 'publCIF (Westrip, 2010)'
_computing_structure_refinement 'SHELXL-97 (Sheldrick, 2008)'
_computing_structure_solution 'SHELXS-97 (Sheldrick, 2008)'
_diffrn_ambient_temperature 296(2)
_diffrn_measured_fraction_theta_full 0.996
_diffrn_measured_fraction_theta_max 0.996
_diffrn_measurement_device_type 'Bruker ApexII'
_diffrn_measurement_method 'phi and omega scans'
_diffrn_radiation_monochromator graphite
_diffrn_radiation_source 'fine-focus sealed tube'
_diffrn_radiation_type MoK\a
_diffrn_radiation_wavelength 0.71073
_diffrn_reflns_av_R_equivalents 0.0423
_diffrn_reflns_av_sigmaI/netI 0.0377
_diffrn_reflns_limit_h_max 41
_diffrn_reflns_limit_h_min -40
_diffrn_reflns_limit_k_max 8
_diffrn_reflns_limit_k_min -15
_diffrn_reflns_limit_l_max 43
_diffrn_reflns_limit_l_min -44
_diffrn_reflns_number 124033
_diffrn_reflns_theta_full 26.98
_diffrn_reflns_theta_max 26.98
_diffrn_reflns_theta_min 0.63
_diffrn_standards_decay_% 0
_diffrn_standards_interval_count 0
_diffrn_standards_interval_time 0
_diffrn_standards_number 0
_exptl_absorpt_coefficient_mu 2.179
_exptl_absorpt_correction_T_max 0.8450
_exptl_absorpt_correction_T_min 0.6697
_exptl_absorpt_correction_type multi-scan
_exptl_absorpt_process_details 'SADABS, (Sheldrick 2008)'
_exptl_crystal_colour orange
_exptl_crystal_density_diffrn 1.375
_exptl_crystal_density_method 'not measured'
_exptl_crystal_description rod
_exptl_crystal_F_000 5424
_exptl_crystal_size_max 0.20
_exptl_crystal_size_mid 0.10
_exptl_crystal_size_min 0.08
_refine_diff_density_max 3.341
_refine_diff_density_min -2.597
_refine_diff_density_rms 0.178
_refine_ls_extinction_method none
_refine_ls_goodness_of_fit_ref 1.104
_refine_ls_hydrogen_treatment constr
_refine_ls_matrix_type full
_refine_ls_number_parameters 1479
_refine_ls_number_reflns 28327
_refine_ls_number_restraints 84
_refine_ls_restrained_S_all 1.104
_refine_ls_R_factor_all 0.0888
_refine_ls_R_factor_gt 0.0697
_refine_ls_shift/su_max 0.001
_refine_ls_shift/su_mean 0.000
_refine_ls_structure_factor_coef Fsqd
_refine_ls_weighting_details 'calc w=1/[\s^2^(Fo^2^)+(0.0994P)^2^+73.8130P] where P=(Fo^2^+2Fc^2^)/3'
_refine_ls_weighting_scheme calc
_refine_ls_wR_factor_gt 0.1899
_refine_ls_wR_factor_ref 0.2024
_reflns_number_gt 22557
_reflns_number_total 28327
_reflns_threshold_expression >2sigma(I)
_cod_data_source_file om400028n_si_002.cif
_cod_data_source_block cpx6
_cod_original_sg_symbol_H-M P2(1)/c
_cod_database_code 4080667

loop_
_symmetry_equiv_pos_as_xyz
'x, y, z'
'-x, y+1/2, -z+1/2'
'-x, -y, -z'
'x, -y-1/2, z-1/2'

loop_
_atom_site_label
_atom_site_type_symbol
_atom_site_fract_x
_atom_site_fract_y
_atom_site_fract_z
_atom_site_U_iso_or_equiv
_atom_site_adp_type
_atom_site_occupancy
_atom_site_symmetry_multiplicity
_atom_site_calc_flag
_atom_site_refinement_flags
Ir1 Ir 0.068195(8) 0.85585(2) 0.160286(7) 0.02559(8) Uani 1 1 d .
Ir2 Ir 0.414720(9) 0.63768(3) 0.839127(10) 0.04088(10) Uani 1 1 d .
P1 P 0.14708(6) 0.86286(16) 0.17966(5) 0.0328(4) Uani 1 1 d .
P2 P 0.04994(5) 0.94838(14) 0.09336(5) 0.0275(3) Uani 1 1 d .
P3 P 0.34320(6) 0.54044(18) 0.82661(6) 0.0395(4) Uani 1 1 d .
P4 P 0.44817(7) 0.5853(2) 0.90639(6) 0.0468(5) Uani 1 1 d .
P5 P 0.87701(9) 0.5405(3) 0.06482(9) 0.0684(8) Uani 1 1 d U
P6 P 0.65233(10) 0.6035(3) 0.86789(9) 0.0779(9) Uani 1 1 d U
F1 F 0.8548(5) 0.4283(11) 0.0637(6) 0.268(10) Uani 1 1 d U
F2 F 0.8924(4) 0.5246(15) 0.0240(3) 0.201(7) Uani 1 1 d U
F3 F 0.9172(3) 0.4838(9) 0.0856(3) 0.153(4) Uani 1 1 d U
F4 F 0.9016(3) 0.6565(8) 0.0654(3) 0.132(4) Uani 1 1 d U
F5 F 0.8368(3) 0.5953(11) 0.0434(3) 0.151(4) Uani 1 1 d U
F6 F 0.8625(3) 0.5791(9) 0.1054(2) 0.123(3) Uani 1 1 d U
F7 F 0.6515(6) 0.4803(10) 0.8832(5) 0.232(8) Uani 1 1 d U
F8 F 0.6792(5) 0.549(2) 0.8386(4) 0.285(11) Uani 1 1 d U
F9 F 0.6522(7) 0.7192(12) 0.8511(3) 0.262(10) Uani 1 1 d U
F10 F 0.6844(6) 0.625(2) 0.9000(4) 0.346(15) Uani 1 1 d U
F11 F 0.6206(5) 0.6253(15) 0.8953(4) 0.224(8) Uani 1 1 d U
F12 F 0.6183(4) 0.5793(12) 0.8349(4) 0.194(6) Uani 1 1 d U
O1 O 0.14407(16) 0.9786(4) 0.10346(15) 0.0384(12) Uani 1 1 d .
O2 O 0.36859(17) 0.4562(5) 0.90716(16) 0.0464(13) Uani 1 1 d .
N1 N 0.06508(17) 0.9935(4) 0.19853(15) 0.0268(11) Uani 1 1 d .
N2 N 0.06022(18) 0.7014(5) 0.13015(16) 0.0302(12) Uani 1 1 d .
N3 N 0.3788(2) 0.7836(7) 0.8478(3) 0.066(2) Uani 1 1 d .
N4 N 0.45630(19) 0.5182(5) 0.81897(18) 0.0340(13) Uani 1 1 d .
C1 C 0.1818(2) 0.9770(7) 0.1649(2) 0.0433(18) Uani 1 1 d .
C2 C 0.2161(3) 1.0161(9) 0.1894(3) 0.061(3) Uani 1 1 d .
H2 H 0.2209 0.9875 0.2144 0.073 Uiso 1 1 calc R
C3 C 0.2426(4) 1.0964(11) 0.1763(4) 0.085(4) Uani 1 1 d .
H3 H 0.2649 1.1222 0.1929 0.101 Uiso 1 1 calc R
C4 C 0.2366(3) 1.1395(10) 0.1392(4) 0.079(4) Uani 1 1 d .
H4 H 0.2546 1.1951 0.1313 0.095 Uiso 1 1 calc R
C5 C 0.2036(3) 1.1006(9) 0.1129(3) 0.056(2) Uani 1 1 d .
C6 C 0.1775(2) 1.0205(7) 0.1273(2) 0.0431(18) Uani 1 1 d .
C7 C 0.1976(3) 1.1348(9) 0.0703(3) 0.063(3) Uani 1 1 d .
C8 C 0.2149(4) 1.2544(12) 0.0638(4) 0.106(5) Uani 1 1 d .
H8A H 0.2092 1.2752 0.0370 0.160 Uiso 1 1 calc R
H8B H 0.2445 1.2548 0.0705 0.160 Uiso 1 1 calc R
H8C H 0.2018 1.3079 0.0798 0.160 Uiso 1 1 calc R
C9 C 0.2185(4) 1.0446(14) 0.0465(4) 0.108(5) Uani 1 1 d .
H9A H 0.2045 0.9731 0.0488 0.162 Uiso 1 1 calc R
H9B H 0.2472 1.0370 0.0561 0.162 Uiso 1 1 calc R
H9C H 0.2167 1.0673 0.0198 0.162 Uiso 1 1 calc R
C10 C 0.1511(3) 1.1306(6) 0.0580(2) 0.0427(18) Uani 1 1 d .
C11 C 0.1315(3) 1.1973(7) 0.0288(3) 0.052(2) Uani 1 1 d .
H11 H 0.1474 1.2485 0.0158 0.062 Uiso 1 1 calc R
C12 C 0.0892(3) 1.1898(8) 0.0183(3) 0.052(2) Uani 1 1 d .
H12 H 0.0769 1.2343 -0.0018 0.062 Uiso 1 1 calc R
C13 C 0.0651(3) 1.1158(7) 0.0378(2) 0.0452(19) Uani 1 1 d .
H13 H 0.0365 1.1116 0.0309 0.054 Uiso 1 1 calc R
C14 C 0.0830(2) 1.0471(6) 0.0679(2) 0.0336(15) Uani 1 1 d .
C15 C 0.1263(2) 1.0539(6) 0.0757(2) 0.0347(15) Uani 1 1 d .
C16 C 0.1784(2) 0.7363(7) 0.1697(2) 0.0402(17) Uani 1 1 d .
C17 C 0.1639(3) 0.6291(7) 0.1778(3) 0.051(2) Uani 1 1 d .
H17 H 0.1386 0.6216 0.1885 0.061 Uiso 1 1 calc R
C18 C 0.1864(4) 0.5329(9) 0.1701(3) 0.068(3) Uani 1 1 d .
H18 H 0.1764 0.4617 0.1764 0.082 Uiso 1 1 calc R
C19 C 0.2238(4) 0.5420(10) 0.1531(4) 0.079(4) Uani 1 1 d .
H19 H 0.2386 0.4773 0.1473 0.095 Uiso 1 1 calc R
C20 C 0.2384(3) 0.6469(11) 0.1450(3) 0.073(3) Uani 1 1 d .
H20 H 0.2637 0.6531 0.1342 0.088 Uiso 1 1 calc R
C21 C 0.2164(3) 0.7456(9) 0.1526(3) 0.053(2) Uani 1 1 d .
H21 H 0.2267 0.8164 0.1464 0.064 Uiso 1 1 calc R
C22 C 0.1544(2) 0.8781(7) 0.2333(2) 0.0391(17) Uani 1 1 d .
C23 C 0.1490(3) 0.9840(9) 0.2499(3) 0.056(2) Uani 1 1 d .
H23 H 0.1445 1.0474 0.2340 0.067 Uiso 1 1 calc R
C24 C 0.1503(3) 0.9963(11) 0.2899(3) 0.074(3) Uani 1 1 d .
H24 H 0.1471 1.0675 0.3009 0.089 Uiso 1 1 calc R
C25 C 0.1564(4) 0.9005(12) 0.3132(3) 0.077(3) Uani 1 1 d .
H25 H 0.1563 0.9072 0.3400 0.093 Uiso 1 1 calc R
C26 C 0.1624(3) 0.7966(11) 0.2970(3) 0.068(3) Uani 1 1 d .
H26 H 0.1670 0.7337 0.3130 0.081 Uiso 1 1 calc R
C27 C 0.1619(3) 0.7832(9) 0.2571(2) 0.055(2) Uani 1 1 d .
H27 H 0.1663 0.7122 0.2464 0.066 Uiso 1 1 calc R
C28 C 0.0012(2) 1.0331(6) 0.0917(2) 0.0334(15) Uani 1 1 d .
C29 C 0.0022(3) 1.1386(7) 0.1093(3) 0.050(2) Uani 1 1 d .
H29 H 0.0274 1.1670 0.1205 0.060 Uiso 1 1 calc R
C30 C -0.0336(3) 1.2023(9) 0.1105(3) 0.058(2) Uani 1 1 d .
H30 H -0.0320 1.2726 0.1228 0.070 Uiso 1 1 calc R
C31 C -0.0705(3) 1.1662(9) 0.0947(3) 0.065(3) Uani 1 1 d .
H31 H -0.0943 1.2104 0.0958 0.078 Uiso 1 1 calc R
C32 C -0.0725(3) 1.0610(10) 0.0763(4) 0.075(3) Uani 1 1 d .
H32 H -0.0980 1.0335 0.0657 0.090 Uiso 1 1 calc R
C33 C -0.0364(3) 0.9961(9) 0.0738(3) 0.061(3) Uani 1 1 d .
H33 H -0.0378 0.9280 0.0602 0.073 Uiso 1 1 calc R
C34 C 0.0397(2) 0.8397(6) 0.0553(2) 0.0336(15) Uani 1 1 d .
C35 C 0.0068(2) 0.7623(6) 0.0552(2) 0.0378(16) Uani 1 1 d .
H35 H -0.0126 0.7702 0.0735 0.045 Uiso 1 1 calc R
C36 C 0.0023(3) 0.6744(7) 0.0288(2) 0.047(2) Uani 1 1 d .
H36 H -0.0195 0.6230 0.0297 0.057 Uiso 1 1 calc R
C37 C 0.0299(4) 0.6631(8) 0.0011(3) 0.059(3) Uani 1 1 d .
H37 H 0.0262 0.6057 -0.0173 0.071 Uiso 1 1 calc R
C38 C 0.0633(4) 0.7368(8) 0.0006(3) 0.061(3) Uani 1 1 d .
H38 H 0.0828 0.7272 -0.0175 0.073 Uiso 1 1 calc R
C39 C 0.0676(3) 0.8251(7) 0.0271(2) 0.0450(19) Uani 1 1 d .
H39 H 0.0897 0.8757 0.0261 0.054 Uiso 1 1 calc R
C40 C 0.0655(2) 0.7721(6) 0.21176(18) 0.0277(13) Uani 1 1 d .
C41 C 0.0690(2) 0.6557(6) 0.2196(2) 0.0346(15) Uani 1 1 d .
H41 H 0.0734 0.6059 0.1995 0.042 Uiso 1 1 calc R
C42 C 0.0662(3) 0.6132(7) 0.2565(2) 0.0426(18) Uani 1 1 d .
H42 H 0.0692 0.5357 0.2609 0.051 Uiso 1 1 calc R
C43 C 0.0588(3) 0.6857(7) 0.2872(2) 0.047(2) Uani 1 1 d .
H43 H 0.0579 0.6571 0.3121 0.056 Uiso 1 1 calc R
C44 C 0.0530(3) 0.7994(7) 0.2800(2) 0.0411(18) Uani 1 1 d .
H44 H 0.0472 0.8480 0.3000 0.049 Uiso 1 1 calc R
C45 C 0.0557(2) 0.8425(5) 0.2424(2) 0.0295(14) Uani 1 1 d .
C46 C 0.0526(2) 0.9638(6) 0.23373(19) 0.0301(14) Uani 1 1 d .
C47 C 0.0393(3) 1.0462(6) 0.2596(2) 0.0403(17) Uani 1 1 d .
H47 H 0.0296 1.0230 0.2829 0.048 Uiso 1 1 calc R
C48 C 0.0405(3) 1.1578(7) 0.2512(2) 0.047(2) Uani 1 1 d .
H48 H 0.0294 1.2110 0.2673 0.057 Uiso 1 1 calc R
C49 C 0.0587(2) 1.1927(6) 0.2175(2) 0.0377(17) Uani 1 1 d .
C50 C 0.0720(2) 1.1086(6) 0.1920(2) 0.0308(14) Uani 1 1 d .
C51 C 0.0666(3) 1.3090(7) 0.2096(3) 0.052(2) Uani 1 1 d .
H51 H 0.0567 1.3653 0.2252 0.063 Uiso 1 1 calc R
C52 C 0.0883(3) 1.3376(7) 0.1793(3) 0.057(3) Uani 1 1 d .
H52 H 0.0934 1.4138 0.1745 0.068 Uiso 1 1 calc R
C53 C 0.1036(3) 1.2541(7) 0.1547(3) 0.049(2) Uani 1 1 d .
H53 H 0.1195 1.2750 0.1347 0.058 Uiso 1 1 calc R
C54 C 0.0945(3) 1.1420(6) 0.1608(2) 0.0361(16) Uani 1 1 d .
H54 H 0.1035 1.0871 0.1441 0.043 Uiso 1 1 calc R
C55 C 0.0052(2) 0.8355(6) 0.15972(18) 0.0304(14) Uani 1 1 d .
C56 C -0.0241(2) 0.9126(6) 0.1702(2) 0.0346(15) Uani 1 1 d .
H56 H -0.0157 0.9854 0.1777 0.042 Uiso 1 1 calc R
C57 C -0.0663(2) 0.8831(7) 0.1697(2) 0.0427(18) Uani 1 1 d .
H57 H -0.0857 0.9368 0.1763 0.051 Uiso 1 1 calc R
C58 C -0.0791(3) 0.7749(8) 0.1594(2) 0.050(2) Uani 1 1 d .
H58 H -0.1071 0.7553 0.1591 0.060 Uiso 1 1 calc R
C59 C -0.0501(3) 0.6948(7) 0.1495(2) 0.0414(17) Uani 1 1 d .
H59 H -0.0586 0.6212 0.1431 0.050 Uiso 1 1 calc R
C60 C -0.0081(2) 0.7251(6) 0.14916(18) 0.0300(14) Uani 1 1 d .
C61 C 0.0229(2) 0.6526(6) 0.1339(2) 0.0350(16) Uani 1 1 d .
C62 C 0.0145(3) 0.5391(6) 0.1202(2) 0.0424(18) Uani 1 1 d .
H62 H -0.0107 0.5046 0.1243 0.051 Uiso 1 1 calc R
C63 C 0.0428(3) 0.4829(7) 0.1015(3) 0.051(2) Uani 1 1 d .
H63 H 0.0375 0.4084 0.0937 0.061 Uiso 1 1 calc R
C64 C 0.0801(3) 0.5342(6) 0.0937(2) 0.0431(19) Uani 1 1 d .
C65 C 0.0882(2) 0.6473(6) 0.1076(2) 0.0345(16) Uani 1 1 d .
C66 C 0.1094(4) 0.4843(8) 0.0703(3) 0.062(3) Uani 1 1 d .
H66 H 0.1048 0.4105 0.0614 0.074 Uiso 1 1 calc R
C67 C 0.1437(3) 0.5398(10) 0.0607(3) 0.065(3) Uani 1 1 d .
H67 H 0.1628 0.5039 0.0461 0.079 Uiso 1 1 calc R
C68 C 0.1501(3) 0.6523(9) 0.0728(3) 0.055(2) Uani 1 1 d .
H68 H 0.1727 0.6921 0.0648 0.066 Uiso 1 1 calc R
C69 C 0.1237(2) 0.7055(7) 0.0963(2) 0.0395(17) Uani 1 1 d .
H69 H 0.1292 0.7795 0.1047 0.047 Uiso 1 1 calc R
C70 C 0.3093(3) 0.5035(8) 0.8644(3) 0.050(2) Uani 1 1 d .
C71 C 0.2660(3) 0.5041(10) 0.8569(3) 0.066(3) Uani 1 1 d .
H71 H 0.2540 0.5276 0.8328 0.079 Uiso 1 1 calc R
C72 C 0.2407(3) 0.4695(11) 0.8854(4) 0.082(4) Uani 1 1 d .
H72 H 0.2118 0.4725 0.8805 0.098 Uiso 1 1 calc R
C73 C 0.2581(3) 0.4307(11) 0.9208(3) 0.077(3) Uani 1 1 d .
H73 H 0.2408 0.4082 0.9396 0.093 Uiso 1 1 calc R
C74 C 0.3010(3) 0.4249(9) 0.9290(3) 0.060(2) Uani 1 1 d .
C75 C 0.3260(3) 0.4607(8) 0.9003(3) 0.051(2) Uani 1 1 d .
C76 C 0.3231(4) 0.3783(11) 0.9666(3) 0.076(3) Uani 1 1 d .
C77 C 0.2943(6) 0.3767(17) 1.0004(4) 0.142(8) Uani 1 1 d .
H77A H 0.3106 0.3589 1.0242 0.213 Uiso 1 1 calc R
H77B H 0.2730 0.3204 0.9954 0.213 Uiso 1 1 calc R
H77C H 0.2817 0.4500 1.0026 0.213 Uiso 1 1 calc R
C78 C 0.3365(5) 0.2555(12) 0.9582(4) 0.114(5) Uani 1 1 d .
H78A H 0.3520 0.2548 0.9357 0.171 Uiso 1 1 calc R
H78B H 0.3121 0.2086 0.9535 0.171 Uiso 1 1 calc R
H78C H 0.3536 0.2266 0.9801 0.171 Uiso 1 1 calc R
C79 C 0.3618(4) 0.4492(10) 0.9757(3) 0.067(3) Uani 1 1 d .
C80 C 0.3791(5) 0.4812(13) 1.0127(3) 0.096(4) Uani 1 1 d .
H80 H 0.3653 0.4615 1.0342 0.115 Uiso 1 1 calc R
C81 C 0.4153(5) 0.5401(14) 1.0180(3) 0.100(5) Uani 1 1 d .
H81 H 0.4262 0.5586 1.0430 0.120 Uiso 1 1 calc R
C82 C 0.4361(4) 0.5725(12) 0.9870(3) 0.083(4) Uani 1 1 d .
H82 H 0.4610 0.6124 0.9912 0.100 Uiso 1 1 calc R
C83 C 0.4204(3) 0.5467(8) 0.9490(2) 0.052(2) Uani 1 1 d .
C84 C 0.3841(3) 0.4847(8) 0.9450(2) 0.053(2) Uani 1 1 d .
C85 C 0.3376(3) 0.4111(8) 0.7965(3) 0.048(2) Uani 1 1 d .
C86 C 0.3119(3) 0.3209(9) 0.8051(3) 0.061(2) Uani 1 1 d .
H86 H 0.2973 0.3251 0.8270 0.073 Uiso 1 1 calc R
C87 C 0.3077(4) 0.2262(10) 0.7821(4) 0.074(3) Uani 1 1 d .
H87 H 0.2911 0.1660 0.7889 0.088 Uiso 1 1 calc R
C88 C 0.3282(4) 0.2212(11) 0.7487(4) 0.085(4) Uani 1 1 d .
H88 H 0.3245 0.1585 0.7324 0.102 Uiso 1 1 calc R
C89 C 0.3545(4) 0.3087(10) 0.7391(3) 0.068(3) Uani 1 1 d .
H89 H 0.3686 0.3052 0.7168 0.081 Uiso 1 1 calc R
C90 C 0.3590(3) 0.4017(9) 0.7640(3) 0.056(2) Uani 1 1 d .
H90 H 0.3771 0.4596 0.7584 0.067 Uiso 1 1 calc R
C91 C 0.3092(2) 0.6409(7) 0.7983(3) 0.049(2) Uani 1 1 d .
C92 C 0.3056(3) 0.6392(9) 0.7581(3) 0.063(3) Uani 1 1 d .
H92 H 0.3178 0.5800 0.7454 0.075 Uiso 1 1 calc R
C93 C 0.2843(3) 0.7241(12) 0.7363(4) 0.086(4) Uani 1 1 d .
H93 H 0.2830 0.7221 0.7093 0.103 Uiso 1 1 calc R
C94 C 0.2656(4) 0.8082(14) 0.7541(5) 0.100(5) Uani 1 1 d .
H94 H 0.2514 0.8644 0.7395 0.120 Uiso 1 1 calc R
C95 C 0.2674(4) 0.8122(11) 0.7943(5) 0.090(4) Uani 1 1 d .
H95 H 0.2543 0.8708 0.8067 0.108 Uiso 1 1 calc R
C96 C 0.2892(3) 0.7260(9) 0.8165(3) 0.065(3) Uani 1 1 d .
H96 H 0.2899 0.7271 0.8434 0.078 Uiso 1 1 calc R
C97 C 0.4836(3) 0.4612(9) 0.9057(3) 0.057(2) Uani 1 1 d .
C98 C 0.4747(3) 0.3637(9) 0.9241(4) 0.071(3) Uani 1 1 d .
H98 H 0.4516 0.3613 0.9385 0.085 Uiso 1 1 calc R
C99 C 0.4997(4) 0.2657(11) 0.9219(5) 0.095(4) Uani 1 1 d .
H99 H 0.4931 0.1991 0.9345 0.114 Uiso 1 1 calc R
C100 C 0.5341(5) 0.2708(13) 0.9005(4) 0.098(5) Uani 1 1 d .
H100 H 0.5505 0.2067 0.8980 0.118 Uiso 1 1 calc R
C101 C 0.5438(4) 0.3700(11) 0.8832(4) 0.079(4) Uani 1 1 d .
H101 H 0.5674 0.3734 0.8695 0.095 Uiso 1 1 calc R
C102 C 0.5193(3) 0.4662(10) 0.8858(3) 0.062(3) Uani 1 1 d .
H102 H 0.5267 0.5337 0.8742 0.075 Uiso 1 1 calc R
C103 C 0.4812(5) 0.7005(14) 0.9278(5) 0.105(2) Uani 1 1 d .
C104 C 0.5239(4) 0.6943(14) 0.9349(4) 0.105(2) Uani 1 1 d .
H104 H 0.5375 0.6274 0.9292 0.125 Uiso 1 1 calc R
C105 C 0.5472(5) 0.7845(13) 0.9503(4) 0.105(2) Uani 1 1 d .
H105 H 0.5761 0.7802 0.9544 0.125 Uiso 1 1 calc R
C106 C 0.5254(5) 0.8839(13) 0.9595(5) 0.105(2) Uani 1 1 d .
H106 H 0.5404 0.9460 0.9697 0.125 Uiso 1 1 calc R
C107 C 0.4845(5) 0.8909(13) 0.9542(5) 0.105(2) Uani 1 1 d .
H107 H 0.4708 0.9560 0.9614 0.125 Uiso 1 1 calc R
C108 C 0.4621(5) 0.7998(13) 0.9375(4) 0.105(2) Uani 1 1 d .
H108 H 0.4334 0.8061 0.9328 0.125 Uiso 1 1 calc R
C109 C 0.4036(3) 0.7005(9) 0.7823(3) 0.060(3) Uani 1 1 d .
C110 C 0.4154(3) 0.6440(8) 0.7474(3) 0.052(2) Uani 1 1 d .
H110 H 0.4279 0.5727 0.7490 0.062 Uiso 1 1 calc R
C111 C 0.4079(4) 0.6978(15) 0.7117(4) 0.102(5) Uani 1 1 d .
H111 H 0.4154 0.6631 0.6892 0.123 Uiso 1 1 calc R
C112 C 0.3884(4) 0.8083(12) 0.7101(5) 0.097(5) Uani 1 1 d .
H112 H 0.3819 0.8433 0.6863 0.116 Uiso 1 1 calc R
C113 C 0.3794(4) 0.8608(13) 0.7429(4) 0.088(5) Uani 1 1 d .
H113 H 0.3683 0.9337 0.7420 0.106 Uiso 1 1 calc R
C114 C 0.3874(3) 0.8022(10) 0.7796(4) 0.071(3) Uani 1 1 d .
C115 C 0.3758(3) 0.8524(7) 0.8133(4) 0.059(3) Uani 1 1 d .
C116 C 0.3576(4) 0.9641(10) 0.8171(6) 0.104(5) Uani 1 1 d .
H116 H 0.3547 1.0131 0.7960 0.125 Uiso 1 1 calc R
C117 C 0.3443(5) 0.9978(12) 0.8537(5) 0.101(5) Uani 1 1 d .
H117 H 0.3353 1.0720 0.8569 0.121 Uiso 1 1 calc R
C118 C 0.3443(4) 0.9264(11) 0.8832(6) 0.095(5) Uani 1 1 d .
C119 C 0.3615(4) 0.8147(10) 0.8796(4) 0.072(3) Uani 1 1 d .
C120 C 0.3280(6) 0.9567(14) 0.9152(7) 0.133(7) Uani 1 1 d .
H120 H 0.3181 1.0303 0.9174 0.160 Uiso 1 1 calc R
C121 C 0.3253(7) 0.8807(17) 0.9458(7) 0.146(8) Uani 1 1 d .
H121 H 0.3142 0.9040 0.9684 0.175 Uiso 1 1 calc R
C122 C 0.3396(5) 0.7668(14) 0.9421(5) 0.104(5) Uani 1 1 d .
H122 H 0.3365 0.7131 0.9613 0.125 Uiso 1 1 calc R
C123 C 0.3581(3) 0.7398(10) 0.9093(3) 0.067(3) Uani 1 1 d .
H123 H 0.3688 0.6670 0.9070 0.080 Uiso 1 1 calc R
C124 C 0.4672(3) 0.7374(7) 0.8357(3) 0.047(2) Uani 1 1 d .
C125 C 0.4733(3) 0.8472(8) 0.8468(3) 0.058(2) Uani 1 1 d .
H125 H 0.4524 0.8846 0.8588 0.070 Uiso 1 1 calc R
C126 C 0.5100(3) 0.9059(9) 0.8409(4) 0.072(3) Uani 1 1 d .
H126 H 0.5137 0.9805 0.8493 0.086 Uiso 1 1 calc R
C127 C 0.5407(3) 0.8512(10) 0.8222(4) 0.079(4) Uani 1 1 d .
H127 H 0.5652 0.8892 0.8179 0.095 Uiso 1 1 calc R
C128 C 0.5350(3) 0.7419(9) 0.8103(3) 0.064(3) Uani 1 1 d .
H128 H 0.5557 0.7053 0.7978 0.077 Uiso 1 1 calc R
C129 C 0.4981(2) 0.6841(7) 0.8167(3) 0.0449(19) Uani 1 1 d .
C130 C 0.4908(2) 0.5641(7) 0.8058(2) 0.0404(17) Uani 1 1 d .
C131 C 0.5178(3) 0.5025(8) 0.7836(3) 0.055(2) Uani 1 1 d .
H131 H 0.5408 0.5376 0.7742 0.066 Uiso 1 1 calc R
C132 C 0.5097(3) 0.3903(9) 0.7763(3) 0.059(2) Uani 1 1 d .
H132 H 0.5255 0.3505 0.7595 0.071 Uiso 1 1 calc R
C133 C 0.4778(3) 0.3352(8) 0.7939(3) 0.051(2) Uani 1 1 d .
C134 C 0.4515(2) 0.4012(6) 0.8164(2) 0.0384(17) Uani 1 1 d .
C135 C 0.4727(3) 0.2166(9) 0.7926(3) 0.065(3) Uani 1 1 d .
H135 H 0.4894 0.1735 0.7776 0.078 Uiso 1 1 calc R
C136 C 0.4441(4) 0.1639(9) 0.8125(4) 0.070(3) Uani 1 1 d .
H136 H 0.4416 0.0854 0.8103 0.084 Uiso 1 1 calc R
C137 C 0.4178(2) 0.2217(7) 0.8367(3) 0.047(2) Uani 1 1 d .
H137 H 0.3990 0.1837 0.8511 0.056 Uiso 1 1 calc R
C138 C 0.4222(3) 0.3447(7) 0.8375(3) 0.049(2) Uani 1 1 d .
H138 H 0.4051 0.3872 0.8523 0.059 Uiso 1 1 calc R
O3 O 0.1669(7) 0.4586(19) 0.2744(6) 0.114(7) Uiso 0.50 1 d P
O4 O 0.6476(7) 0.959(2) 0.9476(7) 0.123(7) Uiso 0.50 1 d P
O5 O 0.3531(9) 0.526(2) 0.6299(8) 0.149(9) Uiso 0.50 1 d P
O6 O 0.8099(10) 0.177(3) 0.0297(9) 0.164(10) Uiso 0.50 1 d P
O7 O 0.2465(9) 0.726(3) 0.0071(8) 0.167(11) Uiso 0.50 1 d P
O9 O 0.2132(10) 0.698(3) 0.4001(9) 0.171(11) Uiso 0.50 1 d P
O10 O 0.2130(11) 1.129(2) -0.0610(9) 0.171(12) Uiso 0.50 1 d P

loop_
_atom_site_aniso_label
_atom_site_aniso_U_11
_atom_site_aniso_U_22
_atom_site_aniso_U_33
_atom_site_aniso_U_23
_atom_site_aniso_U_13
_atom_site_aniso_U_12
Ir1 0.03282(15) 0.02034(13) 0.02362(13) -0.00410(9) 0.00251(9) 0.00048(10)
Ir2 0.03168(16) 0.03700(18) 0.0536(2) 0.00642(13) 0.00180(13) 0.00351(12)
P1 0.0324(9) 0.0346(10) 0.0309(9) -0.0041(7) -0.0005(7) 0.0018(7)
P2 0.0311(9) 0.0243(8) 0.0269(8) -0.0013(6) 0.0015(7) -0.0003(7)
P3 0.0317(10) 0.0461(12) 0.0404(11) 0.0096(9) 0.0011(8) -0.0026(8)
P4 0.0416(11) 0.0566(14) 0.0405(11) -0.0033(10) -0.0067(9) 0.0029(10)
P5 0.0553(15) 0.087(2) 0.0622(16) -0.0157(15) 0.0044(12) -0.0046(14)
P6 0.0620(17) 0.106(3) 0.0656(18) 0.0160(17) 0.0049(14) -0.0057(17)
F1 0.265(17) 0.122(9) 0.38(2) 0.021(12) -0.162(17) -0.110(11)
F2 0.140(9) 0.36(2) 0.105(7) -0.113(10) 0.010(6) 0.027(11)
F3 0.117(7) 0.134(8) 0.195(10) -0.039(7) -0.063(7) 0.039(6)
F4 0.147(8) 0.147(8) 0.103(6) 0.018(6) 0.017(6) -0.072(7)
F5 0.084(6) 0.238(12) 0.128(8) 0.013(8) -0.012(5) 0.038(7)
F6 0.104(6) 0.181(9) 0.091(5) -0.016(6) 0.046(5) -0.034(6)
F7 0.36(2) 0.101(8) 0.222(15) 0.057(9) -0.043(15) 0.011(11)
F8 0.218(15) 0.50(3) 0.144(11) 0.057(16) 0.062(11) 0.190(19)
F9 0.52(3) 0.161(12) 0.099(8) 0.038(8) 0.003(12) -0.115(16)
F10 0.27(2) 0.60(4) 0.146(11) 0.097(16) -0.119(13) -0.24(2)
F11 0.218(15) 0.33(2) 0.143(10) 0.054(11) 0.105(11) 0.081(13)
F12 0.173(11) 0.202(13) 0.188(12) -0.025(10) -0.090(9) 0.028(10)
O1 0.039(3) 0.034(3) 0.042(3) 0.002(2) 0.001(2) -0.006(2)
O2 0.042(3) 0.059(4) 0.038(3) 0.006(3) 0.004(2) 0.000(3)
N1 0.034(3) 0.018(3) 0.027(3) -0.004(2) 0.000(2) 0.001(2)
N2 0.041(3) 0.022(3) 0.027(3) 0.000(2) 0.001(2) 0.004(2)
N3 0.039(4) 0.052(5) 0.107(7) -0.012(5) 0.013(4) -0.001(3)
N4 0.037(3) 0.024(3) 0.041(3) 0.002(2) 0.003(3) 0.007(2)
C1 0.029(4) 0.052(5) 0.049(5) 0.003(4) 0.000(3) -0.005(3)
C2 0.048(5) 0.066(6) 0.067(6) 0.005(5) -0.010(4) -0.018(5)
C3 0.065(7) 0.096(9) 0.088(9) 0.002(7) -0.019(6) -0.035(7)
C4 0.049(6) 0.086(8) 0.100(9) 0.008(7) -0.004(6) -0.037(6)
C5 0.039(5) 0.058(6) 0.070(6) 0.006(5) 0.004(4) -0.012(4)
C6 0.032(4) 0.047(5) 0.049(5) 0.000(4) 0.002(3) -0.009(3)
C7 0.050(5) 0.069(7) 0.072(7) 0.015(5) 0.017(5) -0.013(5)
C8 0.080(8) 0.125(12) 0.112(11) 0.056(9) -0.004(7) -0.062(8)
C9 0.074(8) 0.162(15) 0.091(10) -0.007(10) 0.028(7) 0.041(9)
C10 0.053(5) 0.032(4) 0.045(4) 0.001(3) 0.015(4) -0.007(3)
C11 0.064(6) 0.039(5) 0.055(5) 0.003(4) 0.020(4) -0.011(4)
C12 0.061(6) 0.047(5) 0.049(5) 0.013(4) 0.008(4) 0.000(4)
C13 0.051(5) 0.043(4) 0.042(4) 0.010(3) 0.003(4) 0.000(4)
C14 0.045(4) 0.025(3) 0.031(4) -0.003(3) 0.005(3) -0.003(3)
C15 0.041(4) 0.021(3) 0.042(4) -0.003(3) 0.006(3) -0.001(3)
C16 0.033(4) 0.045(4) 0.040(4) -0.007(3) -0.006(3) 0.011(3)
C17 0.046(5) 0.045(5) 0.063(6) -0.006(4) 0.005(4) 0.005(4)
C18 0.072(7) 0.052(6) 0.079(7) -0.012(5) -0.001(6) 0.018(5)
C19 0.061(7) 0.069(7) 0.104(9) -0.033(7) -0.008(6) 0.030(6)
C20 0.046(5) 0.094(9) 0.081(8) -0.025(6) 0.011(5) 0.022(6)
C21 0.038(4) 0.070(6) 0.052(5) -0.007(4) 0.003(4) 0.002(4)
C22 0.027(3) 0.055(5) 0.035(4) -0.009(3) -0.005(3) 0.000(3)
C23 0.052(5) 0.060(6) 0.052(5) -0.020(4) -0.011(4) 0.002(4)
C24 0.065(7) 0.096(9) 0.059(6) -0.039(6) -0.004(5) 0.012(6)
C25 0.070(7) 0.125(11) 0.035(5) -0.017(6) -0.009(5) 0.005(7)
C26 0.063(6) 0.102(9) 0.037(5) 0.002(5) -0.003(4) 0.002(6)
C27 0.055(5) 0.072(6) 0.038(4) -0.006(4) -0.006(4) 0.006(5)
C28 0.038(4) 0.036(4) 0.026(3) 0.005(3) 0.005(3) 0.007(3)
C29 0.052(5) 0.050(5) 0.047(5) -0.006(4) -0.002(4) 0.013(4)
C30 0.071(7) 0.053(6) 0.051(5) -0.002(4) 0.007(5) 0.025(5)
C31 0.058(6) 0.070(7) 0.067(6) 0.012(5) 0.016(5) 0.034(5)
C32 0.044(5) 0.068(7) 0.109(9) -0.004(6) -0.009(5) 0.015(5)
C33 0.047(5) 0.053(6) 0.079(7) -0.003(5) -0.011(5) 0.004(4)
C34 0.044(4) 0.031(4) 0.025(3) 0.000(3) -0.001(3) -0.004(3)
C35 0.044(4) 0.029(4) 0.039(4) 0.002(3) -0.008(3) 0.001(3)
C36 0.057(5) 0.034(4) 0.048(5) 0.000(3) -0.012(4) -0.007(4)
C37 0.090(8) 0.044(5) 0.040(5) -0.017(4) -0.010(5) 0.004(5)
C38 0.095(8) 0.051(5) 0.039(5) -0.012(4) 0.013(5) 0.005(5)
C39 0.059(5) 0.036(4) 0.041(4) -0.007(3) 0.008(4) -0.003(4)
C40 0.033(3) 0.026(3) 0.024(3) -0.002(3) 0.004(3) 0.002(3)
C41 0.042(4) 0.034(4) 0.028(3) -0.003(3) 0.003(3) 0.005(3)
C42 0.057(5) 0.028(4) 0.043(4) 0.004(3) 0.003(4) -0.008(3)
C43 0.066(6) 0.049(5) 0.026(4) 0.008(3) 0.008(4) -0.010(4)
C44 0.051(5) 0.046(5) 0.027(4) -0.005(3) 0.008(3) -0.006(4)
C45 0.036(4) 0.022(3) 0.030(3) -0.005(3) 0.004(3) -0.002(3)
C46 0.031(3) 0.029(3) 0.030(3) -0.010(3) 0.002(3) -0.001(3)
C47 0.054(5) 0.033(4) 0.034(4) -0.006(3) 0.007(3) 0.007(3)
C48 0.056(5) 0.045(5) 0.042(4) -0.017(4) 0.006(4) 0.012(4)
C49 0.047(4) 0.021(3) 0.044(4) -0.011(3) -0.004(3) 0.005(3)
C50 0.040(4) 0.020(3) 0.031(4) -0.003(3) -0.002(3) -0.001(3)
C51 0.079(6) 0.026(4) 0.050(5) -0.014(4) 0.000(4) 0.004(4)
C52 0.085(7) 0.021(4) 0.062(6) 0.008(4) -0.012(5) 0.003(4)
C53 0.049(5) 0.039(4) 0.057(5) 0.003(4) 0.003(4) -0.009(4)
C54 0.049(4) 0.022(3) 0.037(4) -0.005(3) 0.004(3) -0.002(3)
C55 0.041(4) 0.030(3) 0.020(3) -0.004(3) 0.005(3) -0.004(3)
C56 0.034(4) 0.035(4) 0.035(4) -0.004(3) 0.005(3) -0.001(3)
C57 0.034(4) 0.054(5) 0.041(4) -0.002(4) 0.010(3) 0.008(3)
C58 0.035(4) 0.064(6) 0.050(5) -0.005(4) 0.003(4) -0.008(4)
C59 0.048(4) 0.039(4) 0.037(4) -0.003(3) 0.004(3) -0.008(3)
C60 0.036(4) 0.032(4) 0.021(3) -0.002(3) 0.001(3) -0.003(3)
C61 0.048(4) 0.030(4) 0.027(3) 0.000(3) -0.003(3) -0.002(3)
C62 0.054(5) 0.028(4) 0.044(4) -0.001(3) -0.001(4) -0.003(3)
C63 0.070(6) 0.025(4) 0.056(5) -0.011(4) -0.008(4) 0.005(4)
C64 0.063(5) 0.026(4) 0.039(4) -0.008(3) -0.002(4) 0.014(3)
C65 0.046(4) 0.029(4) 0.027(3) -0.003(3) -0.001(3) 0.013(3)
C66 0.084(7) 0.041(5) 0.059(6) -0.024(4) 0.001(5) 0.023(5)
C67 0.067(6) 0.082(7) 0.047(5) -0.030(5) 0.001(5) 0.024(6)
C68 0.049(5) 0.073(6) 0.044(5) -0.015(4) 0.009(4) 0.014(4)
C69 0.043(4) 0.041(4) 0.035(4) -0.006(3) 0.002(3) 0.007(3)
C70 0.040(4) 0.063(6) 0.047(5) 0.010(4) 0.009(4) -0.006(4)
C71 0.038(5) 0.089(8) 0.070(7) 0.016(6) 0.008(4) 0.000(5)
C72 0.045(6) 0.105(10) 0.098(9) 0.022(7) 0.020(6) -0.012(6)
C73 0.059(6) 0.103(9) 0.075(7) 0.020(7) 0.031(6) -0.003(6)
C74 0.064(6) 0.068(6) 0.052(5) 0.011(5) 0.020(5) -0.001(5)
C75 0.050(5) 0.058(5) 0.048(5) 0.003(4) 0.014(4) -0.005(4)
C76 0.092(9) 0.086(8) 0.053(6) 0.022(6) 0.021(6) 0.000(7)
C77 0.131(14) 0.24(2) 0.064(8) 0.040(11) 0.044(9) -0.047(14)
C78 0.150(15) 0.090(10) 0.100(11) 0.051(9) 0.002(10) -0.011(10)
C79 0.080(7) 0.083(8) 0.040(5) 0.014(5) 0.011(5) 0.002(6)
C80 0.130(12) 0.124(12) 0.034(5) 0.016(6) 0.017(6) 0.009(10)
C81 0.111(11) 0.154(14) 0.034(6) -0.012(7) -0.007(6) -0.001(10)
C82 0.097(9) 0.104(10) 0.046(6) 0.004(6) -0.011(6) -0.004(8)
C83 0.060(5) 0.062(6) 0.034(4) -0.002(4) -0.007(4) 0.001(4)
C84 0.072(6) 0.056(5) 0.030(4) 0.004(4) 0.001(4) 0.010(5)
C85 0.037(4) 0.049(5) 0.056(5) 0.001(4) -0.006(4) 0.000(4)
C86 0.064(6) 0.055(6) 0.065(6) 0.005(5) 0.011(5) -0.011(5)
C87 0.070(7) 0.060(7) 0.091(8) -0.006(6) 0.008(6) -0.012(5)
C88 0.088(9) 0.073(8) 0.088(9) -0.029(7) -0.020(7) 0.011(7)
C89 0.077(7) 0.070(7) 0.056(6) -0.007(5) 0.003(5) 0.002(6)
C90 0.060(6) 0.055(5) 0.052(5) 0.002(4) 0.003(4) -0.008(4)
C91 0.027(4) 0.051(5) 0.066(6) 0.015(4) -0.006(4) -0.004(3)
C92 0.046(5) 0.075(7) 0.064(6) 0.019(5) -0.016(4) -0.010(5)
C93 0.049(6) 0.107(10) 0.096(9) 0.049(8) -0.023(6) -0.006(7)
C94 0.050(7) 0.104(11) 0.140(14) 0.070(10) -0.021(8) 0.004(7)
C95 0.051(6) 0.069(8) 0.149(14) 0.021(8) 0.006(7) 0.011(6)
C96 0.039(5) 0.066(6) 0.087(8) 0.015(6) -0.007(5) 0.003(4)
C97 0.047(5) 0.069(6) 0.053(5) 0.004(5) -0.012(4) 0.012(4)
C98 0.054(6) 0.068(7) 0.088(8) 0.006(6) -0.009(5) 0.007(5)
C99 0.088(9) 0.067(8) 0.128(12) 0.018(8) -0.007(9) 0.015(7)
C100 0.091(10) 0.088(10) 0.110(11) -0.006(8) -0.016(8) 0.039(8)
C101 0.070(7) 0.096(10) 0.069(7) -0.009(7) -0.011(6) 0.026(7)
C102 0.043(5) 0.088(8) 0.053(5) -0.004(5) -0.014(4) 0.016(5)
C103 0.085(4) 0.106(5) 0.120(5) -0.045(4) -0.008(4) -0.022(3)
C104 0.085(4) 0.106(5) 0.120(5) -0.045(4) -0.008(4) -0.022(3)
C105 0.085(4) 0.106(5) 0.120(5) -0.045(4) -0.008(4) -0.022(3)
C106 0.085(4) 0.106(5) 0.120(5) -0.045(4) -0.008(4) -0.022(3)
C107 0.085(4) 0.106(5) 0.120(5) -0.045(4) -0.008(4) -0.022(3)
C108 0.085(4) 0.106(5) 0.120(5) -0.045(4) -0.008(4) -0.022(3)
C109 0.036(4) 0.066(6) 0.077(7) 0.033(5) -0.003(4) -0.016(4)
C110 0.036(4) 0.068(6) 0.051(5) 0.017(4) 0.001(4) -0.007(4)
C111 0.071(8) 0.164(15) 0.071(8) 0.051(9) -0.004(6) -0.045(9)
C112 0.051(6) 0.086(9) 0.151(14) 0.070(10) -0.008(8) -0.002(6)
C113 0.054(7) 0.114(11) 0.095(9) 0.061(9) -0.003(6) -0.016(7)
C114 0.040(5) 0.074(7) 0.099(9) 0.013(7) 0.005(5) -0.006(5)
C115 0.040(5) 0.026(4) 0.109(9) 0.010(5) -0.003(5) -0.002(3)
C116 0.066(8) 0.047(6) 0.199(18) 0.023(9) 0.006(9) 0.004(5)
C117 0.089(10) 0.062(8) 0.156(15) -0.031(9) 0.032(10) -0.005(7)
C118 0.078(8) 0.049(7) 0.161(15) -0.018(9) 0.017(9) 0.013(6)
C119 0.064(7) 0.063(7) 0.090(8) -0.016(6) 0.012(6) 0.001(5)
C120 0.152(17) 0.058(9) 0.20(2) -0.022(11) 0.055(16) 0.018(9)
C121 0.18(2) 0.106(14) 0.159(19) -0.058(13) 0.054(16) 0.013(13)
C122 0.106(11) 0.100(11) 0.111(11) -0.021(9) 0.035(9) 0.010(9)
C123 0.069(7) 0.066(7) 0.065(6) -0.014(5) 0.013(5) 0.021(5)
C124 0.041(4) 0.035(4) 0.066(6) 0.009(4) -0.001(4) -0.005(3)
C125 0.047(5) 0.048(5) 0.077(7) -0.001(5) 0.000(5) 0.001(4)
C126 0.063(6) 0.047(6) 0.103(9) 0.000(6) -0.007(6) -0.022(5)
C127 0.044(6) 0.075(8) 0.120(10) -0.008(7) 0.019(6) -0.015(5)
C128 0.042(5) 0.065(6) 0.086(7) 0.001(5) 0.010(5) -0.010(4)
C129 0.030(4) 0.046(5) 0.058(5) 0.005(4) 0.004(3) -0.003(3)
C130 0.034(4) 0.044(4) 0.044(4) 0.005(3) 0.004(3) 0.004(3)
C131 0.039(5) 0.063(6) 0.064(6) 0.003(5) 0.012(4) 0.000(4)
C132 0.055(6) 0.063(6) 0.060(6) -0.011(5) 0.009(5) 0.011(5)
C133 0.042(5) 0.053(5) 0.058(5) -0.012(4) 0.001(4) 0.007(4)
C134 0.038(4) 0.032(4) 0.044(4) 0.003(3) -0.006(3) 0.002(3)
C135 0.055(6) 0.055(6) 0.087(8) -0.023(5) 0.007(5) 0.017(5)
C136 0.072(7) 0.039(5) 0.097(9) -0.011(5) 0.004(6) 0.006(5)
C137 0.038(4) 0.028(4) 0.073(6) 0.004(4) -0.001(4) 0.007(3)
C138 0.046(5) 0.044(5) 0.058(5) 0.005(4) 0.000(4) 0.005(4)

loop_
_atom_type_symbol
_atom_type_description
_atom_type_scat_dispersion_real
_atom_type_scat_dispersion_imag
_atom_type_scat_source
C C 0.0033 0.0016 'International Tables Vol C Tables 4.2.6.8 and 6.1.1.4'
H H 0.0000 0.0000 'International Tables Vol C Tables 4.2.6.8 and 6.1.1.4'
N N 0.0061 0.0033 'International Tables Vol C Tables 4.2.6.8 and 6.1.1.4'
F F 0.0171 0.0103 'International Tables Vol C Tables 4.2.6.8 and 6.1.1.4'
P P 0.1023 0.0942 'International Tables Vol C Tables 4.2.6.8 and 6.1.1.4'
Ir Ir -1.4442 7.9887 'International Tables Vol C Tables 4.2.6.8 and 6.1.1.4'
O O 0.0106 0.0060 'International Tables Vol C Tables 4.2.6.8 and 6.1.1.4'

loop_
_geom_angle_atom_site_label_1
_geom_angle_atom_site_label_2
_geom_angle_atom_site_label_3
_geom_angle
C55 Ir1 C40 80.5(3)
C55 Ir1 N1 89.7(2)
C40 Ir1 N1 79.4(2)
C55 Ir1 N2 79.3(2)
C40 Ir1 N2 90.1(2)
N1 Ir1 N2 166.0(2)
C55 Ir1 P1 164.72(19)
C40 Ir1 P1 84.49(19)
N1 Ir1 P1 84.90(16)
N2 Ir1 P1 103.45(16)
C55 Ir1 P2 83.83(19)
C40 Ir1 P2 164.16(19)
N1 Ir1 P2 102.70(15)
N2 Ir1 P2 84.95(15)
P1 Ir1 P2 111.29(6)
C124 Ir2 N4 79.3(3)
C124 Ir2 C109 79.6(3)
N4 Ir2 C109 89.3(4)
C124 Ir2 N3 90.3(3)
N4 Ir2 N3 165.0(3)
C109 Ir2 N3 78.1(4)
C124 Ir2 P4 84.7(3)
N4 Ir2 P4 84.85(17)
C109 Ir2 P4 164.1(2)
N3 Ir2 P4 105.1(3)
C124 Ir2 P3 164.9(2)
N4 Ir2 P3 103.44(18)
C109 Ir2 P3 85.5(2)
N3 Ir2 P3 83.8(2)
P4 Ir2 P3 110.24(7)
C16 P1 C1 100.6(4)
C16 P1 C22 103.8(4)
C1 P1 C22 100.3(4)
C16 P1 Ir1 117.9(3)
C1 P1 Ir1 124.0(3)
C22 P1 Ir1 107.5(2)
C34 P2 C14 99.8(3)
C34 P2 C28 104.6(3)
C14 P2 C28 99.6(3)
C34 P2 Ir1 111.1(2)
C14 P2 Ir1 126.7(2)
C28 P2 Ir1 112.4(2)
C70 P3 C91 99.9(4)
C70 P3 C85 99.9(4)
C91 P3 C85 101.9(4)
C70 P3 Ir2 124.5(3)
C91 P3 Ir2 106.6(3)
C85 P3 Ir2 120.3(3)
C103 P4 C83 99.4(6)
C103 P4 C97 104.6(6)
C83 P4 C97 99.0(5)
C103 P4 Ir2 111.8(6)
C83 P4 Ir2 126.3(3)
C97 P4 Ir2 113.0(3)
F1 P5 F2 93.4(10)
F1 P5 F3 90.6(7)
F2 P5 F3 92.8(7)
F1 P5 F5 88.7(8)
F2 P5 F5 86.3(6)
F3 P5 F5 178.8(6)
F1 P5 F4 178.1(10)
F2 P5 F4 85.2(7)
F3 P5 F4 88.2(6)
F5 P5 F4 92.5(7)
F1 P5 F6 95.6(10)
F2 P5 F6 170.3(8)
F3 P5 F6 90.7(6)
F5 P5 F6 90.3(6)
F4 P5 F6 85.8(5)
F10 P6 F11 88.0(11)
F10 P6 F9 96.6(11)
F11 P6 F9 96.5(10)
F10 P6 F8 100.0(13)
F11 P6 F8 164.0(13)
F9 P6 F8 96.4(11)
F10 P6 F12 178.8(10)
F11 P6 F12 91.1(9)
F9 P6 F12 84.4(8)
F8 P6 F12 80.6(9)
F10 P6 F7 86.2(11)
F11 P6 F7 84.9(9)
F9 P6 F7 176.9(8)
F8 P6 F7 81.8(11)
F12 P6 F7 92.8(9)
C6 O1 C15 115.8(6)
C75 O2 C84 115.0(7)
C46 N1 C50 117.3(5)
C46 N1 Ir1 113.6(4)
C50 N1 Ir1 129.1(4)
C61 N2 C65 118.9(6)
C61 N2 Ir1 113.1(5)
C65 N2 Ir1 128.0(5)
C119 N3 C115 122.0(9)
C119 N3 Ir2 128.1(8)
C115 N3 Ir2 109.9(7)
C130 N4 C134 117.8(6)
C130 N4 Ir2 114.2(5)
C134 N4 Ir2 127.9(5)
C6 C1 C2 116.7(8)
C6 C1 P1 120.8(6)
C2 C1 P1 122.2(7)
C3 C2 C1 120.2(10)
C3 C2 H2 119.9
C1 C2 H2 119.9
C2 C3 C4 121.2(10)
C2 C3 H3 119.4
C4 C3 H3 119.4
C3 C4 C5 121.1(10)
C3 C4 H4 119.5
C5 C4 H4 119.5
C6 C5 C4 115.8(9)
C6 C5 C7 119.8(8)
C4 C5 C7 124.3(9)
C5 C6 O1 119.4(8)
C5 C6 C1 124.9(8)
O1 C6 C1 115.6(7)
C10 C7 C5 107.6(7)
C10 C7 C9 107.1(9)
C5 C7 C9 108.1(10)
C10 C7 C8 110.5(9)
C5 C7 C8 111.4(10)
C9 C7 C8 111.9(11)
C7 C8 H8A 109.5
C7 C8 H8B 109.5
H8A C8 H8B 109.5
C7 C8 H8C 109.5
H8A C8 H8C 109.5
H8B C8 H8C 109.5
C7 C9 H9A 109.5
C7 C9 H9B 109.5
H9A C9 H9B 109.5
C7 C9 H9C 109.5
H9A C9 H9C 109.5
H9B C9 H9C 109.5
C15 C10 C11 116.7(8)
C15 C10 C7 119.4(8)
C11 C10 C7 123.9(7)
C12 C11 C10 121.9(8)
C12 C11 H11 119.0
C10 C11 H11 119.0
C13 C12 C11 119.7(8)
C13 C12 H12 120.2
C11 C12 H12 120.2
C12 C13 C14 121.0(8)
C12 C13 H13 119.5
C14 C13 H13 119.5
C15 C14 C13 116.6(7)
C15 C14 P2 123.3(5)
C13 C14 P2 120.0(6)
C10 C15 O1 120.1(7)
C10 C15 C14 123.8(7)
O1 C15 C14 116.1(6)
C17 C16 C21 118.4(8)
C17 C16 P1 120.1(6)
C21 C16 P1 121.5(7)
C16 C17 C18 121.3(9)
C16 C17 H17 119.3
C18 C17 H17 119.3
C17 C18 C19 120.3(11)
C17 C18 H18 119.8
C19 C18 H18 119.8
C20 C19 C18 118.9(9)
C20 C19 H19 120.5
C18 C19 H19 120.5
C19 C20 C21 121.9(10)
C19 C20 H20 119.0
C21 C20 H20 119.0
C20 C21 C16 119.1(10)
C20 C21 H21 120.4
C16 C21 H21 120.4
C23 C22 C27 119.8(8)
C23 C22 P1 119.3(7)
C27 C22 P1 120.7(6)
C24 C23 C22 120.7(10)
C24 C23 H23 119.6
C22 C23 H23 119.6
C23 C24 C25 119.0(10)
C23 C24 H24 120.5
C25 C24 H24 120.5
C26 C25 C24 120.4(9)
C26 C25 H25 119.8
C24 C25 H25 119.8
C25 C26 C27 121.4(11)
C25 C26 H26 119.3
C27 C26 H26 119.3
C26 C27 C22 118.7(10)
C26 C27 H27 120.6
C22 C27 H27 120.6
C33 C28 C29 117.8(8)
C33 C28 P2 123.4(6)
C29 C28 P2 118.7(6)
C30 C29 C28 120.9(9)
C30 C29 H29 119.6
C28 C29 H29 119.6
C31 C30 C29 122.1(10)
C31 C30 H30 118.9
C29 C30 H30 118.9
C30 C31 C32 118.4(9)
C30 C31 H31 120.8
C32 C31 H31 120.8
C31 C32 C33 120.6(10)
C31 C32 H32 119.7
C33 C32 H32 119.7
C28 C33 C32 120.0(9)
C28 C33 H33 120.0
C32 C33 H33 120.0
C39 C34 C35 116.9(7)
C39 C34 P2 120.0(6)
C35 C34 P2 122.9(6)
C36 C35 C34 121.8(8)
C36 C35 H35 119.1
C34 C35 H35 119.1
C37 C36 C35 119.9(8)
C37 C36 H36 120.0
C35 C36 H36 120.0
C36 C37 C38 120.2(8)
C36 C37 H37 119.9
C38 C37 H37 119.9
C37 C38 C39 119.6(9)
C37 C38 H38 120.2
C39 C38 H38 120.2
C38 C39 C34 121.6(8)
C38 C39 H39 119.2
C34 C39 H39 119.2
C41 C40 C45 116.9(6)
C41 C40 Ir1 129.2(5)
C45 C40 Ir1 113.7(5)
C42 C41 C40 121.5(7)
C42 C41 H41 119.2
C40 C41 H41 119.2
C41 C42 C43 120.6(7)
C41 C42 H42 119.7
C43 C42 H42 119.7
C44 C43 C42 119.2(7)
C44 C43 H43 120.4
C42 C43 H43 120.4
C43 C44 C45 120.1(7)
C43 C44 H44 120.0
C45 C44 H44 120.0
C40 C45 C44 121.4(6)
C40 C45 C46 115.9(6)
C44 C45 C46 122.4(6)
N1 C46 C47 121.4(6)
N1 C46 C45 114.5(6)
C47 C46 C45 124.1(7)
C48 C47 C46 121.1(8)
C48 C47 H47 119.4
C46 C47 H47 119.4
C47 C48 C49 119.0(7)
C47 C48 H48 120.5
C49 C48 H48 120.5
C48 C49 C50 118.7(7)
C48 C49 C51 122.1(7)
C50 C49 C51 119.0(8)
N1 C50 C54 119.8(6)
N1 C50 C49 121.1(7)
C54 C50 C49 119.0(6)
C52 C51 C49 120.0(8)
C52 C51 H51 120.0
C49 C51 H51 120.0
C51 C52 C53 121.5(8)
C51 C52 H52 119.2
C53 C52 H52 119.2
C54 C53 C52 119.0(8)
C54 C53 H53 120.5
C52 C53 H53 120.5
C53 C54 C50 121.2(7)
C53 C54 H54 119.4
C50 C54 H54 119.4
C56 C55 C60 118.4(7)
C56 C55 Ir1 128.4(5)
C60 C55 Ir1 113.0(5)
C55 C56 C57 121.2(7)
C55 C56 H56 119.4
C57 C56 H56 119.4
C58 C57 C56 120.1(7)
C58 C57 H57 120.0
C56 C57 H57 120.0
C57 C58 C59 119.9(8)
C57 C58 H58 120.1
C59 C58 H58 120.1
C58 C59 C60 120.0(7)
C58 C59 H59 120.0
C60 C59 H59 120.0
C59 C60 C55 120.4(7)
C59 C60 C61 123.5(7)
C55 C60 C61 115.7(6)
N2 C61 C62 120.5(7)
N2 C61 C60 115.7(6)
C62 C61 C60 123.5(7)
C63 C62 C61 120.3(8)
C63 C62 H62 119.9
C61 C62 H62 119.9
C62 C63 C64 121.0(7)
C62 C63 H63 119.5
C64 C63 H63 119.5
C63 C64 C66 123.9(8)
C63 C64 C65 118.2(7)
C66 C64 C65 117.7(8)
N2 C65 C69 120.7(6)
N2 C65 C64 120.3(7)
C69 C65 C64 118.9(7)
C67 C66 C64 122.5(9)
C67 C66 H66 118.7
C64 C66 H66 118.7
C66 C67 C68 119.1(9)
C66 C67 H67 120.5
C68 C67 H67 120.5
C69 C68 C67 121.8(10)
C69 C68 H68 119.1
C67 C68 H68 119.1
C68 C69 C65 119.8(8)
C68 C69 H69 120.1
C65 C69 H69 120.1
C71 C70 C75 117.7(8)
C71 C70 P3 121.0(7)
C75 C70 P3 120.8(6)
C72 C71 C70 120.3(10)
C72 C71 H71 119.8
C70 C71 H71 119.8
C73 C72 C71 120.4(10)
C73 C72 H72 119.8
C71 C72 H72 119.8
C72 C73 C74 121.2(9)
C72 C73 H73 119.4
C74 C73 H73 119.4
C73 C74 C75 117.8(9)
C73 C74 C76 124.9(9)
C75 C74 C76 117.2(9)
O2 C75 C74 119.8(8)
O2 C75 C70 117.8(7)
C74 C75 C70 122.4(9)
C79 C76 C74 107.1(9)
C79 C76 C78 108.6(11)
C74 C76 C78 107.0(10)
C79 C76 C77 112.5(11)
C74 C76 C77 112.5(12)
C78 C76 C77 109.0(12)
C76 C77 H77A 109.5
C76 C77 H77B 109.5
H77A C77 H77B 109.5
C76 C77 H77C 109.5
H77A C77 H77C 109.5
H77B C77 H77C 109.5
C76 C78 H78A 109.5
C76 C78 H78B 109.5
H78A C78 H78B 109.5
C76 C78 H78C 109.5
H78A C78 H78C 109.5
H78B C78 H78C 109.5
C84 C79 C80 115.0(11)
C84 C79 C76 118.4(9)
C80 C79 C76 126.6(10)
C81 C80 C79 122.0(11)
C81 C80 H80 119.0
C79 C80 H80 119.0
C80 C81 C82 120.7(11)
C80 C81 H81 119.6
C82 C81 H81 119.6
C81 C82 C83 121.0(12)
C81 C82 H82 119.5
C83 C82 H82 119.5
C84 C83 C82 116.3(9)
C84 C83 P4 121.2(6)
C82 C83 P4 122.5(9)
C83 C84 C79 125.0(9)
C83 C84 O2 116.8(8)
C79 C84 O2 118.2(9)
C90 C85 C86 117.4(9)
C90 C85 P3 119.8(7)
C86 C85 P3 122.7(8)
C87 C86 C85 122.0(10)
C87 C86 H86 119.0
C85 C86 H86 119.0
C86 C87 C88 119.3(11)
C86 C87 H87 120.4
C88 C87 H87 120.4
C87 C88 C89 120.9(11)
C87 C88 H88 119.6
C89 C88 H88 119.6
C88 C89 C90 117.8(10)
C88 C89 H89 121.1
C90 C89 H89 121.1
C85 C90 C89 122.5(10)
C85 C90 H90 118.7
C89 C90 H90 118.7
C96 C91 C92 118.0(9)
C96 C91 P3 120.4(8)
C92 C91 P3 121.4(8)
C91 C92 C93 121.8(12)
C91 C92 H92 119.1
C93 C92 H92 119.1
C94 C93 C92 120.0(13)
C94 C93 H93 120.0
C92 C93 H93 120.0
C93 C94 C95 120.5(12)
C93 C94 H94 119.8
C95 C94 H94 119.8
C94 C95 C96 119.4(13)
C94 C95 H95 120.3
C96 C95 H95 120.3
C91 C96 C95 120.2(12)
C91 C96 H96 119.9
C95 C96 H96 119.9
C98 C97 C102 119.2(10)
C98 C97 P4 120.3(8)
C102 C97 P4 120.5(8)
C97 C98 C99 121.4(12)
C97 C98 H98 119.3
C99 C98 H98 119.3
C100 C99 C98 118.6(13)
C100 C99 H99 120.7
C98 C99 H99 120.7
C101 C100 C99 119.8(12)
C101 C100 H100 120.1
C99 C100 H100 120.1
C100 C101 C102 121.2(13)
C100 C101 H101 119.4
C102 C101 H101 119.4
C101 C102 C97 119.7(12)
C101 C102 H102 120.2
C97 C102 H102 120.2
C108 C103 C104 117.4(13)
C108 C103 P4 118.1(11)
C104 C103 P4 124.5(12)
C103 C104 C105 121.9(15)
C103 C104 H104 119.1
C105 C104 H104 119.1
C104 C105 C106 117.5(14)
C104 C105 H105 121.2
C106 C105 H105 121.2
C107 C106 C105 121.9(13)
C107 C106 H106 119.0
C105 C106 H106 119.0
C106 C107 C108 119.1(15)
C106 C107 H107 120.4
C108 C107 H107 120.4
C103 C108 C107 122.1(14)
C103 C108 H108 118.9
C107 C108 H108 118.9
C114 C109 C110 119.5(10)
C114 C109 Ir2 115.0(9)
C110 C109 Ir2 125.3(7)
C111 C110 C109 119.3(11)
C111 C110 H110 120.4
C109 C110 H110 120.4
C110 C111 C112 119.1(15)
C110 C111 H111 120.5
C112 C111 H111 120.5
C113 C112 C111 120.4(14)
C113 C112 H112 119.8
C111 C112 H112 119.8
C112 C113 C114 119.1(14)
C112 C113 H113 120.4
C114 C113 H113 120.4
C109 C114 C115 117.7(11)
C109 C114 C113 122.5(13)
C115 C114 C113 119.7(12)
C114 C115 N3 117.0(8)
C114 C115 C116 127.0(12)
N3 C115 C116 115.8(12)
C117 C116 C115 119.1(14)
C117 C116 H116 120.4
C115 C116 H116 120.4
C118 C117 C116 121.8(14)
C118 C117 H117 119.1
C116 C117 H117 119.1
C120 C118 C117 120.2(14)
C120 C118 C119 120.4(16)
C117 C118 C119 119.4(15)
N3 C119 C123 120.9(10)
N3 C119 C118 121.1(13)
C123 C119 C118 118.0(12)
C118 C120 C121 121.4(16)
C118 C120 H120 119.3
C121 C120 H120 119.3
C120 C121 C122 119.5(17)
C120 C121 H121 120.2
C122 C121 H121 120.2
C123 C122 C121 117.5(16)
C123 C122 H122 121.3
C121 C122 H122 121.3
C122 C123 C119 123.0(12)
C122 C123 H123 118.5
C119 C123 H123 118.5
C125 C124 C129 118.2(8)
C125 C124 Ir2 128.5(7)
C129 C124 Ir2 113.1(6)
C124 C125 C126 122.1(10)
C124 C125 H125 119.0
C126 C125 H125 119.0
C127 C126 C125 119.0(10)
C127 C126 H126 120.5
C125 C126 H126 120.5
C128 C127 C126 119.9(10)
C128 C127 H127 120.0
C126 C127 H127 120.0
C127 C128 C129 120.4(10)
C127 C128 H128 119.8
C129 C128 H128 119.8
C124 C129 C128 120.4(9)
C124 C129 C130 116.7(7)
C128 C129 C130 122.8(8)
N4 C130 C131 122.9(8)
N4 C130 C129 114.4(7)
C131 C130 C129 122.7(7)
C132 C131 C130 118.8(9)
C132 C131 H131 120.6
C130 C131 H131 120.6
C131 C132 C133 120.2(9)
C131 C132 H132 119.9
C133 C132 H132 119.9
C132 C133 C135 122.4(9)
C132 C133 C134 118.5(8)
C135 C133 C134 118.8(9)
N4 C134 C138 120.9(7)
N4 C134 C133 120.3(8)
C138 C134 C133 118.7(8)
C136 C135 C133 121.7(9)
C136 C135 H135 119.2
C133 C135 H135 119.2
C135 C136 C137 123.4(9)
C135 C136 H136 118.3
C137 C136 H136 118.3
C136 C137 C138 115.3(9)
C136 C137 H137 122.3
C138 C137 H137 122.3
C134 C138 C137 122.0(8)
C134 C138 H138 119.0
C137 C138 H138 119.0

loop_
_geom_bond_atom_site_label_1
_geom_bond_atom_site_label_2
_geom_bond_distance
Ir1 C55 2.041(7)
Ir1 C40 2.044(6)
Ir1 N1 2.100(5)
Ir1 N2 2.101(5)
Ir1 P1 2.571(2)
Ir1 P2 2.5801(18)
Ir2 C124 2.068(8)
Ir2 N4 2.102(6)
Ir2 C109 2.104(9)
Ir2 N3 2.106(8)
Ir2 P4 2.553(2)
Ir2 P3 2.574(2)
P1 C16 1.847(8)
P1 C1 1.848(8)
P1 C22 1.859(8)
P2 C34 1.844(7)
P2 C14 1.849(7)
P2 C28 1.856(7)
P3 C70 1.826(8)
P3 C91 1.836(8)
P3 C85 1.845(9)
P4 C103 1.839(13)
P4 C83 1.845(10)
P4 C97 1.856(10)
P5 F1 1.502(11)
P5 F2 1.549(10)
P5 F3 1.574(9)
P5 F5 1.574(9)
P5 F4 1.579(9)
P5 F6 1.585(8)
P6 F10 1.470(12)
P6 F11 1.475(12)
P6 F9 1.481(13)
P6 F8 1.530(14)
P6 F12 1.537(11)
P6 F7 1.545(11)
O1 C6 1.389(9)
O1 C15 1.394(9)
O2 C75 1.370(11)
O2 C84 1.402(10)
N1 C46 1.361(9)
N1 C50 1.396(8)
N2 C61 1.347(10)
N2 C65 1.395(9)
N3 C119 1.328(14)
N3 C115 1.437(14)
N4 C130 1.350(10)
N4 C134 1.388(9)
C1 C6 1.393(12)
C1 C2 1.410(11)
C2 C3 1.375(15)
C2 H2 0.9300
C3 C4 1.379(17)
C3 H3 0.9300
C4 C5 1.413(14)
C4 H4 0.9300
C5 C6 1.385(12)
C5 C7 1.523(14)
C7 C10 1.520(14)
C7 C9 1.535(16)
C7 C8 1.539(14)
C8 H8A 0.9600
C8 H8B 0.9600
C8 H8C 0.9600
C9 H9A 0.9600
C9 H9B 0.9600
C9 H9C 0.9600
C10 C15 1.382(10)
C10 C11 1.389(12)
C11 C12 1.383(13)
C11 H11 0.9300
C12 C13 1.381(12)
C12 H12 0.9300
C13 C14 1.401(10)
C13 H13 0.9300
C14 C15 1.399(10)
C16 C17 1.381(12)
C16 C21 1.410(12)
C17 C18 1.383(12)
C17 H17 0.9300
C18 C19 1.390(16)
C18 H18 0.9300
C19 C20 1.359(17)
C19 H19 0.9300
C20 C21 1.398(14)
C20 H20 0.9300
C21 H21 0.9300
C22 C23 1.390(12)
C22 C27 1.397(13)
C23 C24 1.388(13)
C23 H23 0.9300
C24 C25 1.391(17)
C24 H24 0.9300
C25 C26 1.367(17)
C25 H25 0.9300
C26 C27 1.388(12)
C26 H26 0.9300
C27 H27 0.9300
C28 C33 1.380(12)
C28 C29 1.384(11)
C29 C30 1.380(12)
C29 H29 0.9300
C30 C31 1.332(15)
C30 H30 0.9300
C31 C32 1.391(15)
C31 H31 0.9300
C32 C33 1.399(13)
C32 H32 0.9300
C33 H33 0.9300
C34 C39 1.393(11)
C34 C35 1.398(10)
C35 C36 1.381(11)
C35 H35 0.9300
C36 C37 1.367(14)
C36 H36 0.9300
C37 C38 1.384(15)
C37 H37 0.9300
C38 C39 1.387(11)
C38 H38 0.9300
C39 H39 0.9300
C40 C41 1.399(9)
C40 C45 1.404(9)
C41 C42 1.381(10)
C41 H41 0.9300
C42 C43 1.399(12)
C42 H42 0.9300
C43 C44 1.372(12)
C43 H43 0.9300
C44 C45 1.405(10)
C44 H44 0.9300
C45 C46 1.461(9)
C46 C47 1.412(9)
C47 C48 1.347(11)
C47 H47 0.9300
C48 C49 1.413(12)
C48 H48 0.9300
C49 C50 1.417(10)
C49 C51 1.423(11)
C50 C54 1.406(10)
C51 C52 1.352(14)
C51 H51 0.9300
C52 C53 1.416(13)
C52 H52 0.9300
C53 C54 1.373(10)
C53 H53 0.9300
C54 H54 0.9300
C55 C56 1.380(10)
C55 C60 1.407(9)
C56 C57 1.399(11)
C56 H56 0.9300
C57 C58 1.377(12)
C57 H57 0.9300
C58 C59 1.390(12)
C58 H58 0.9300
C59 C60 1.398(10)
C59 H59 0.9300
C60 C61 1.448(10)
C61 C62 1.436(10)
C62 C63 1.336(12)
C62 H62 0.9300
C63 C64 1.392(13)
C63 H63 0.9300
C64 C66 1.422(12)
C64 C65 1.433(10)
C65 C69 1.418(11)
C66 C67 1.349(15)
C66 H66 0.9300
C67 C68 1.399(14)
C67 H67 0.9300
C68 C69 1.375(11)
C68 H68 0.9300
C69 H69 0.9300
C70 C71 1.398(12)
C70 C75 1.405(12)
C71 C72 1.391(14)
C71 H71 0.9300
C72 C73 1.382(16)
C72 H72 0.9300
C73 C74 1.385(15)
C73 H73 0.9300
C74 C75 1.397(12)
C74 C76 1.528(15)
C76 C79 1.511(17)
C76 C78 1.544(19)
C76 C77 1.554(16)
C77 H77A 0.9600
C77 H77B 0.9600
C77 H77C 0.9600
C78 H78A 0.9600
C78 H78B 0.9600
C78 H78C 0.9600
C79 C84 1.397(13)
C79 C80 1.401(16)
C80 C81 1.36(2)
C80 H80 0.9300
C81 C82 1.366(18)
C81 H81 0.9300
C82 C83 1.399(13)
C82 H82 0.9300
C83 C84 1.374(14)
C85 C90 1.373(13)
C85 C86 1.393(13)
C86 C87 1.369(15)
C86 H86 0.9300
C87 C88 1.382(17)
C87 H87 0.9300
C88 C89 1.391(17)
C88 H88 0.9300
C89 C90 1.393(14)
C89 H89 0.9300
C90 H90 0.9300
C91 C96 1.375(14)
C91 C92 1.383(14)
C92 C93 1.398(14)
C92 H92 0.9300
C93 C94 1.34(2)
C93 H93 0.9300
C94 C95 1.39(2)
C94 H94 0.9300
C95 C96 1.421(15)
C95 H95 0.9300
C96 H96 0.9300
C97 C98 1.355(15)
C97 C102 1.392(14)
C98 C99 1.413(16)
C98 H98 0.9300
C99 C100 1.39(2)
C99 H99 0.9300
C100 C101 1.362(19)
C100 H100 0.9300
C101 C102 1.388(15)
C101 H101 0.9300
C102 H102 0.9300
C103 C108 1.38(2)
C103 C104 1.378(19)
C104 C105 1.378(17)
C104 H104 0.9300
C105 C106 1.41(2)
C105 H105 0.9300
C106 C107 1.32(2)
C106 H106 0.9300
C107 C108 1.389(17)
C107 H107 0.9300
C108 H108 0.9300
C109 C114 1.306(15)
C109 C110 1.458(15)
C110 C111 1.389(14)
C110 H110 0.9300
C111 C112 1.44(2)
C111 H111 0.9300
C112 C113 1.34(2)
C112 H112 0.9300
C113 C114 1.447(16)
C113 H113 0.9300
C114 C115 1.387(16)
C115 C116 1.451(15)
C116 C117 1.43(2)
C116 H116 0.9300
C117 C118 1.32(2)
C117 H117 0.9300
C118 C120 1.31(2)
C118 C119 1.436(16)
C119 C123 1.366(16)
C120 C121 1.39(3)
C120 H120 0.9300
C121 C122 1.43(2)
C121 H121 0.9300
C122 C123 1.362(16)
C122 H122 0.9300
C123 H123 0.9300
C124 C125 1.359(12)
C124 C129 1.389(12)
C125 C126 1.401(14)
C125 H125 0.9300
C126 C127 1.385(16)
C126 H126 0.9300
C127 C128 1.359(15)
C127 H127 0.9300
C128 C129 1.405(12)
C128 H128 0.9300
C129 C130 1.476(12)
C130 C131 1.409(12)
C131 C132 1.366(14)
C131 H131 0.9300
C132 C133 1.398(14)
C132 H132 0.9300
C133 C135 1.407(13)
C133 C134 1.432(12)
C134 C138 1.407(12)
C135 C136 1.347(16)
C135 H135 0.9300
C136 C137 1.416(14)
C136 H136 0.9300
C137 C138 1.455(11)
C137 H137 0.9300
C138 H138 0.9300
